data_7250538
loop_
_publ_author_name
'Lin, Yang'
'Zhang, Wenxi'
'Lv, Yanjie'
'Zhao, Yihe'
'Cui, Hongtao'
'Sun, Jing'
'Li, Xiao'
'Zhou, Dongling'
'Su, Zhongmin'

_publ_section_title
;
 Lanthanide metal--organic frameworks as multifunctional sensors for
 chemicals and temperature
;
_journal_issue 25
_journal_name_full CrystEngComm
_journal_page_first 4351
_journal_page_last 4359
_journal_paper_doi 10.1039/D5CE00382B
_journal_volume 27
_journal_year 2025
_chemical_formula_moiety 'C15 H17 Cl N2 S'
_chemical_formula_sum 'C15 H17 Cl N2 S'
_chemical_formula_weight 292.81
_space_group_crystal_system monoclinic
_space_group_IT_number 15
_space_group_name_Hall '-C 2yc'
_space_group_name_H-M_alt 'C 1 2/c 1'
_atom_sites_solution_hydrogens geom
_atom_sites_solution_primary dual
_audit_block_doi 10.5517/ccdc.csd.cc2l2kmw
_audit_creation_date 2024-09-22
_audit_creation_method
;FinalCif V117 by Daniel Kratzert, Freiburg 2024,
https://dkratzert.de/finalcif.html
;
_audit_update_record
;
2024-09-23 deposited with the CCDC.	2025-05-23 downloaded from the CCDC.
;
_cell_angle_alpha 90
_cell_angle_beta 122.030(2)
_cell_angle_gamma 90
_cell_formula_units_Z 8
_cell_length_a 28.278(2)
_cell_length_b 6.1225(4)
_cell_length_c 20.5471(16)
_cell_measurement_reflns_used 9538
_cell_measurement_temperature 100
_cell_measurement_theta_max 25.020
_cell_measurement_theta_min 2.931
_cell_volume 3015.8(4)
_computing_cell_refinement 'SAINT V8.40B (Bruker, 2016)'
_computing_data_collection 'APEX4 (Bruker-AXS, 2021)'
_computing_data_reduction 'SAINT V8.40B (Bruker, 2016)'
_computing_molecular_graphics 'Olex2 1.5 (Dolomanov et al., 2009)'
_computing_publication_material 'Olex2 1.5 (Dolomanov et al., 2009)'
_computing_structure_refinement 'SHELXL 2019/3 (Sheldrick, 2015)'
_computing_structure_solution 'SHELXT 2018/2 (Sheldrick, 2018)'
_diffrn_ambient_environment N~2~
_diffrn_ambient_temperature 100
_diffrn_detector 'Bruker Photon II'
_diffrn_detector_area_resol_mean 7.39
_diffrn_detector_type 'Charge-Integrating Pixel Array'
_diffrn_measured_fraction_theta_full 0.999
_diffrn_measured_fraction_theta_max 0.999
_diffrn_measurement_device 'Fixed Chi Three-Circle Diffractometer'
_diffrn_measurement_device_type 'Bruker D8 VENTURE Duo'
_diffrn_measurement_method '\w and \f scans'
_diffrn_measurement_specimen_support 'MiTeGen micromount'
_diffrn_radiation_monochromator 'TRIUMPH graphite'
_diffrn_radiation_probe x-ray
_diffrn_radiation_type MoK\a
_diffrn_radiation_wavelength 0.71073
_diffrn_radiation_xray_symbol K-L~3~
_diffrn_reflns_av_R_equivalents 0.0742
_diffrn_reflns_av_unetI/netI 0.0342
_diffrn_reflns_Laue_measured_fraction_full 0.999
_diffrn_reflns_Laue_measured_fraction_max 0.999
_diffrn_reflns_limit_h_max 33
_diffrn_reflns_limit_h_min -33
_diffrn_reflns_limit_k_max 7
_diffrn_reflns_limit_k_min -7
_diffrn_reflns_limit_l_max 24
_diffrn_reflns_limit_l_min -24
_diffrn_reflns_number 26120
_diffrn_reflns_point_group_measured_fraction_full 0.999
_diffrn_reflns_point_group_measured_fraction_max 0.999
_diffrn_reflns_theta_full 25.028
_diffrn_reflns_theta_max 25.028
_diffrn_reflns_theta_min 2.931
_diffrn_source 'sealed tube'
_diffrn_source_current 30.0
_diffrn_source_power 1.35
_diffrn_source_type fine-focus
_diffrn_source_voltage 45.0
_diffrn_standards_number 0
_exptl_absorpt_coefficient_mu 0.380
_exptl_absorpt_correction_T_max 0.7452
_exptl_absorpt_correction_T_min 0.6307
_exptl_absorpt_correction_type multi-scan
_exptl_absorpt_process_details
;
SADABS-2016/2 (Bruker,2016/2) was used for absorption correction.
wR2(int) was 0.0815 before and 0.0743 after correction.
The Ratio of minimum to maximum transmission is 0.8463.
The \l/2 correction factor is Not present.
;
_exptl_crystal_colour colourless
_exptl_crystal_colour_primary colourless
_exptl_crystal_density_diffrn 1.290
_exptl_crystal_description plate
_exptl_crystal_F_000 1232
_exptl_crystal_size_max 0.22
_exptl_crystal_size_mid 0.11
_exptl_crystal_size_min 0.02
_refine_diff_density_max 0.299
_refine_diff_density_min -0.267
_refine_diff_density_rms 0.053
_refine_ls_extinction_method none
_refine_ls_goodness_of_fit_ref 1.049
_refine_ls_hydrogen_treatment constr
_refine_ls_matrix_type full
_refine_ls_number_parameters 238
_refine_ls_number_reflns 2669
_refine_ls_number_restraints 145
_refine_ls_restrained_S_all 1.038
_refine_ls_R_factor_all 0.0560
_refine_ls_R_factor_gt 0.0369
_refine_ls_shift/su_max 0.001
_refine_ls_shift/su_mean 0.000
_refine_ls_structure_factor_coef Fsqd
_refine_ls_weighting_details 'w=1/[\s^2^(Fo^2^)+(0.0341P)^2^+5.7305P] where P=(Fo^2^+2Fc^2^)/3'
_refine_ls_weighting_scheme calc
_refine_ls_wR_factor_gt 0.0818
_refine_ls_wR_factor_ref 0.0915
_reflns_Friedel_coverage 0.000
_reflns_number_gt 2096
_reflns_number_total 2669
_reflns_threshold_expression 'I > 2\s(I)'
_cod_data_source_file d5ce00382b2.cif
_cod_data_source_block msu_sn23
_cod_depositor_comments
;
The following automatic conversions were performed:

data item '_diffrn_radiation_probe' value 'X-ray' was changed to
'x-ray' in accordance with the
/home/data/users/saulius/crontab/automatic-downloads/rss-feeds/RSC/lib/dictionaries/cif_core.dic
dictionary named 'cif_core.dic' version 2.4.2 last updated on
2011-04-26.

Automatic conversion script
Id: cif_fix_values 8170 2020-07-09 18:12:32Z antanas 

 Adding full bibliography for 7250536--7250544.cif.
;
_cod_original_cell_volume 3015.9(4)
_cod_database_code 7250538
_olex2_refinement_description
;
1. Fixed Uiso
 At 1.2 times of:
  All C(H) groups, All C(H,H) groups
 At 1.5 times of:
  All C(H,H,H) groups
2. Restrained distances
 C12-C15 \\sim C12-C15B
 with sigma of 0.02
 C12-C13 \\sim C12-C13B
 with sigma of 0.02
 C12-C14B \\sim C12-C14
 with sigma of 0.02
 C12-C14B \\sim C12-C14C
 with sigma of 0.02
 C12-C15B \\sim C12-C15C
 with sigma of 0.02
 C12-C13B \\sim C12-C13C
 with sigma of 0.02
 C13C-C12 \\sim C13-C12 \\sim C13B-C12 \\sim C15C-C12 \\sim C15-C12 \\sim
C15B-C12 \\sim C14B-C12 ~
 C14C-C12 \\sim C14-C12
 with sigma of 0.02
3. Uiso/Uaniso restraints and constraints
C14 \\sim C14B \\sim C14C: within 2A with sigma of 0.02 and sigma for terminal
atoms of 0.04 within 2A
C15 \\sim C15B \\sim C15C: within 2A with sigma of 0.02 and sigma for terminal
atoms of 0.04 within 2A
C13 \\sim C13B \\sim C13C: within 2A with sigma of 0.02 and sigma for terminal
atoms of 0.04 within 2A
4. Rigid body (RIGU) restrains
 C13, C15, C14B
 with sigma for 1-2 distances of 0.004 and sigma for 1-3 distances of 0.004
 C14, C13B, C15B
 with sigma for 1-2 distances of 0.004 and sigma for 1-3 distances of 0.004
 C13B, C14B, C15B
 with sigma for 1-2 distances of 0.004 and sigma for 1-3 distances of 0.004
 C13C, C14C, C15C
 with sigma for 1-2 distances of 0.004 and sigma for 1-3 distances of 0.004
 C12, C13, H13A, H13B, H13C, C14, H14D, H14E, H14F, C15, H15A, H15B, H15C,
 C13B, H13D, H13E, H13F, C14B, H14A, H14B, H14C, C15B, H15D, H15E, H15F, C13C,
 H13G, H13H, H13I, C14C, H14G, H14H, H14I, C15C, H15G, H15H, H15I
 with sigma for 1-2 distances of 0.004 and sigma for 1-3 distances of 0.004
5. Others
 1*[Sof(C13)+Sof(H13A)+Sof(H13B)+Sof(H13C)+Sof(C14)+Sof(H14D)+Sof(H14E)+
 Sof(H14F)+Sof(C15)+Sof(H15A)+Sof(H15B)+Sof(H15C)]+1*[Sof(C13B)+Sof(H13D)+
 Sof(H13E)+Sof(H13F)+Sof(C14B)+Sof(H14A)+Sof(H14B)+Sof(H14C)+Sof(C15B)+
 Sof(H15D)+Sof(H15E)+Sof(H15F)]+1*[Sof(C13C)+Sof(H13G)+Sof(H13H)+Sof(H13I)+
 Sof(C14C)+Sof(H14G)+Sof(H14H)+Sof(H14I)+Sof(C15C)+Sof(H15G)+Sof(H15H)+
 Sof(H15I)]=1 with esd of 0.0001
 Sof(C13)=Sof(H13A)=Sof(H13B)=Sof(H13C)=Sof(C14)=Sof(H14D)=Sof(H14E)=Sof(H14F)=
 Sof(C15)=Sof(H15A)=Sof(H15B)=Sof(H15C)=FVAR(1)
 Sof(C13B)=Sof(H13D)=Sof(H13E)=Sof(H13F)=Sof(C14B)=Sof(H14A)=Sof(H14B)=
 Sof(H14C)=Sof(C15B)=Sof(H15D)=Sof(H15E)=Sof(H15F)=FVAR(2)
 Sof(C13C)=Sof(H13G)=Sof(H13H)=Sof(H13I)=Sof(C14C)=Sof(H14G)=Sof(H14H)=
 Sof(H14I)=Sof(C15C)=Sof(H15G)=Sof(H15H)=Sof(H15I)=FVAR(3)
6.a Secondary CH2 refined with riding coordinates:
 C5(H5A,H5B)
6.b Aromatic/amide H refined with riding coordinates:
 C3(H3), C4(H4), C7(H7), C8(H8), C10(H10), C11(H11)
6.c Idealised Me refined as rotating group:
 C13(H13A,H13B,H13C), C14(H14D,H14E,H14F), C15(H15A,H15B,H15C), C13B(H13D,H13E,
 H13F), C14B(H14A,H14B,H14C), C15B(H15D,H15E,H15F), C13C(H13G,H13H,H13I),
 C14C(H14G,H14H,H14I), C15C(H15G,H15H,H15I)
;
_olex2_submission_special_instructions 'No special instructions were received'
_shelx_shelxl_version_number 2019/3
_shelx_space_group_comment
;
The symmetry employed for this shelxl refinement is uniquely defined
by the following loop, which should always be used as a source of
symmetry information in preference to the above space-group names.
They are only intended as comments.
;
_shelx_estimated_absorpt_t_min 0.921
_shelx_estimated_absorpt_t_max 0.992
_diffrn_measurement_ambient_temperature_device_make 'Oxford Cryostream 700'

loop_
_space_group_symop_operation_xyz
'x, y, z'
'-x, y, -z+1/2'
'x+1/2, y+1/2, z'
'-x+1/2, y+1/2, -z+1/2'
'-x, -y, -z'
'x, -y, z-1/2'
'-x+1/2, -y+1/2, -z'
'x+1/2, -y+1/2, z-1/2'

loop_
_atom_site_label
_atom_site_type_symbol
_atom_site_fract_x
_atom_site_fract_y
_atom_site_fract_z
_atom_site_U_iso_or_equiv
_atom_site_adp_type
_atom_site_occupancy
_atom_site_site_symmetry_order
_atom_site_calc_flag
_atom_site_refinement_flags_posn
_atom_site_refinement_flags_adp
_atom_site_refinement_flags_occupancy
_atom_site_disorder_assembly
_atom_site_disorder_group
Cl1 Cl 0.45098(2) -0.07633(10) 0.35888(4) 0.03170(18) Uani 1 1 d . . . . .
S1 S 0.65986(2) 0.00193(9) 0.57354(3) 0.02287(16) Uani 1 1 d . . . . .
N1 N 0.55426(7) -0.0008(3) 0.46685(10) 0.0202(4) Uani 1 1 d . . . . .
N2 N 0.59392(7) 0.3525(3) 0.51443(10) 0.0192(4) Uani 1 1 d . . . . .
C1 C 0.59641(9) 0.1354(3) 0.51258(12) 0.0179(5) Uani 1 1 d . . . . .
C2 C 0.50601(9) 0.0951(4) 0.41987(13) 0.0212(5) Uani 1 1 d . . . . .
C3 C 0.49735(9) 0.3185(4) 0.41689(13) 0.0235(5) Uani 1 1 d . . . . .
H3 H 0.461934 0.383042 0.383277 0.028 Uiso 1 1 calc R U . . .
C4 C 0.54390(9) 0.4404(4) 0.46630(13) 0.0215(5) Uani 1 1 d . . . . .
H4 H 0.540197 0.594655 0.466096 0.026 Uiso 1 1 calc R U . . .
C5 C 0.70212(9) 0.2225(4) 0.63738(13) 0.0224(5) Uani 1 1 d . . . . .
H5A H 0.741700 0.176449 0.666151 0.027 Uiso 1 1 calc R U . . .
H5B H 0.698758 0.351122 0.605987 0.027 Uiso 1 1 calc R U . . .
C6 C 0.68634(8) 0.2893(4) 0.69380(12) 0.0193(5) Uani 1 1 d . . . . .
C7 C 0.69564(9) 0.1511(4) 0.75322(13) 0.0238(5) Uani 1 1 d . . . . .
H7 H 0.712142 0.012204 0.757927 0.029 Uiso 1 1 calc R U . . .
C8 C 0.68150(10) 0.2108(4) 0.80541(13) 0.0251(5) Uani 1 1 d . . . . .
H8 H 0.688858 0.112568 0.845527 0.030 Uiso 1 1 calc R U . . .
C9 C 0.65662(9) 0.4121(4) 0.80088(13) 0.0207(5) Uani 1 1 d . . . . .
C10 C 0.64824(9) 0.5523(4) 0.74206(12) 0.0204(5) Uani 1 1 d . . . . .
H10 H 0.632230 0.692002 0.737788 0.024 Uiso 1 1 calc R U . . .
C11 C 0.66271(9) 0.4925(4) 0.68962(12) 0.0200(5) Uani 1 1 d . . . . .
H11 H 0.656388 0.591906 0.650269 0.024 Uiso 1 1 calc R U . . .
C12 C 0.64011(10) 0.4774(4) 0.85825(14) 0.0292(6) Uani 1 1 d D . . . .
C13 C 0.6320(6) 0.2870(18) 0.8975(7) 0.055(3) Uani 0.515(3) 1 d D U P A 2
H13A H 0.603330 0.189505 0.858784 0.083 Uiso 0.515(3) 1 calc R U P A 2
H13B H 0.620057 0.340245 0.931556 0.083 Uiso 0.515(3) 1 calc R U P A 2
H13C H 0.667153 0.206968 0.927597 0.083 Uiso 0.515(3) 1 calc R U P A 2
C14 C 0.6878(4) 0.6233(14) 0.9204(6) 0.044(2) Uani 0.515(3) 1 d D U P A 2
H14D H 0.678045 0.672109 0.957270 0.067 Uiso 0.515(3) 1 calc R U P A 2
H14E H 0.692823 0.750634 0.895796 0.067 Uiso 0.515(3) 1 calc R U P A 2
H14F H 0.722499 0.538952 0.947271 0.067 Uiso 0.515(3) 1 calc R U P A 2
C15 C 0.5882(5) 0.622(2) 0.8218(10) 0.052(4) Uani 0.515(3) 1 d D U P A 2
H15A H 0.556382 0.541369 0.780849 0.078 Uiso 0.515(3) 1 calc R U P A 2
H15B H 0.594784 0.753190 0.800220 0.078 Uiso 0.515(3) 1 calc R U P A 2
H15C H 0.580205 0.665289 0.860929 0.078 Uiso 0.515(3) 1 calc R U P A 2
C13B C 0.6067(6) 0.287(2) 0.8636(8) 0.053(4) Uani 0.409(3) 1 d D U P A 3
H13D H 0.630822 0.158510 0.885120 0.079 Uiso 0.409(3) 1 calc R U P A 3
H13E H 0.574951 0.252340 0.812167 0.079 Uiso 0.409(3) 1 calc R U P A 3
H13F H 0.593037 0.329096 0.896768 0.079 Uiso 0.409(3) 1 calc R U P A 3
C14B C 0.6926(6) 0.524(3) 0.9353(8) 0.081(5) Uani 0.409(3) 1 d D U P A 3
H14A H 0.682519 0.568422 0.972176 0.121 Uiso 0.409(3) 1 calc R U P A 3
H14B H 0.713774 0.640766 0.929632 0.121 Uiso 0.409(3) 1 calc R U P A 3
H14C H 0.715575 0.391191 0.953998 0.121 Uiso 0.409(3) 1 calc R U P A 3
C15B C 0.5996(8) 0.669(3) 0.8286(13) 0.046(4) Uani 0.409(3) 1 d D U P A 3
H15D H 0.568435 0.637080 0.776472 0.069 Uiso 0.409(3) 1 calc R U P A 3
H15E H 0.618972 0.800877 0.827756 0.069 Uiso 0.409(3) 1 calc R U P A 3
H15F H 0.585400 0.692643 0.862342 0.069 Uiso 0.409(3) 1 calc R U P A 3
C13C C 0.671(3) 0.329(9) 0.929(2) 0.065(11) Uani 0.077(3) 1 d D U P A 4
H13G H 0.661973 0.373143 0.967026 0.097 Uiso 0.077(3) 1 calc R U P A 4
H13H H 0.711265 0.341362 0.951342 0.097 Uiso 0.077(3) 1 calc R U P A 4
H13I H 0.659352 0.177040 0.913708 0.097 Uiso 0.077(3) 1 calc R U P A 4
C14C C 0.649(2) 0.712(4) 0.884(3) 0.055(9) Uani 0.077(3) 1 d D U P A 4
H14G H 0.620724 0.752386 0.896483 0.083 Uiso 0.077(3) 1 calc R U P A 4
H14H H 0.645113 0.806196 0.843579 0.083 Uiso 0.077(3) 1 calc R U P A 4
H14I H 0.686137 0.728444 0.930430 0.083 Uiso 0.077(3) 1 calc R U P A 4
C15C C 0.5783(10) 0.413(11) 0.819(3) 0.062(9) Uani 0.077(3) 1 d D U P A 4
H15G H 0.569334 0.304478 0.778772 0.093 Uiso 0.077(3) 1 calc R U P A 4
H15H H 0.554953 0.542589 0.795672 0.093 Uiso 0.077(3) 1 calc R U P A 4
H15I H 0.571349 0.350500 0.856876 0.093 Uiso 0.077(3) 1 calc R U P A 4

loop_
_atom_site_aniso_label
_atom_site_aniso_U_11
_atom_site_aniso_U_22
_atom_site_aniso_U_33
_atom_site_aniso_U_23
_atom_site_aniso_U_13
_atom_site_aniso_U_12
Cl1 0.0246(3) 0.0256(3) 0.0331(3) -0.0038(3) 0.0073(3) -0.0067(2)
S1 0.0230(3) 0.0184(3) 0.0228(3) -0.0005(2) 0.0091(2) 0.0033(2)
N1 0.0238(10) 0.0166(9) 0.0206(10) -0.0009(8) 0.0120(8) -0.0017(8)
N2 0.0243(10) 0.0153(10) 0.0183(9) 0.0003(8) 0.0116(8) -0.0007(8)
C1 0.0217(11) 0.0182(12) 0.0167(11) 0.0013(9) 0.0121(10) 0.0008(9)
C2 0.0212(11) 0.0213(12) 0.0212(12) -0.0012(10) 0.0114(10) -0.0040(9)
C3 0.0217(12) 0.0219(12) 0.0261(13) 0.0028(10) 0.0122(10) 0.0027(10)
C4 0.0281(12) 0.0153(11) 0.0251(12) 0.0001(9) 0.0168(11) 0.0006(9)
C5 0.0189(11) 0.0230(12) 0.0219(12) 0.0000(10) 0.0085(10) -0.0006(9)
C6 0.0135(11) 0.0209(12) 0.0191(12) -0.0021(9) 0.0057(9) -0.0031(9)
C7 0.0213(12) 0.0202(12) 0.0283(13) 0.0042(10) 0.0121(10) 0.0049(9)
C8 0.0267(12) 0.0265(13) 0.0218(12) 0.0083(10) 0.0128(11) 0.0045(10)
C9 0.0181(11) 0.0208(12) 0.0219(12) -0.0025(9) 0.0097(10) -0.0023(9)
C10 0.0203(11) 0.0144(12) 0.0229(12) -0.0023(9) 0.0090(10) -0.0023(9)
C11 0.0220(11) 0.0187(11) 0.0169(11) 0.0017(9) 0.0086(9) -0.0031(9)
C12 0.0399(14) 0.0271(13) 0.0287(13) 0.0003(11) 0.0236(12) 0.0023(11)
C13 0.111(10) 0.032(4) 0.062(8) 0.012(5) 0.072(7) 0.010(6)
C14 0.045(4) 0.053(5) 0.043(5) -0.021(4) 0.029(4) -0.002(4)
C15 0.043(5) 0.080(10) 0.050(6) 0.030(6) 0.036(4) 0.025(6)
C13B 0.107(10) 0.028(4) 0.080(10) 0.005(6) 0.088(9) 0.009(6)
C14B 0.060(6) 0.139(15) 0.034(6) -0.035(9) 0.019(5) 0.013(9)
C15B 0.080(10) 0.028(5) 0.077(8) 0.007(5) 0.073(8) 0.016(6)
C13C 0.11(2) 0.051(17) 0.034(15) 0.005(13) 0.041(16) 0.026(18)
C14C 0.069(19) 0.040(9) 0.06(2) -0.011(11) 0.036(17) 0.002(13)
C15C 0.053(9) 0.08(2) 0.057(18) -0.004(18) 0.034(11) -0.014(13)

loop_
_atom_type_symbol
_atom_type_description
_atom_type_scat_dispersion_real
_atom_type_scat_dispersion_imag
_atom_type_scat_source
C C 0.0033 0.0016 'International Tables Vol C Tables 4.2.6.8 and 6.1.1.4'
H H 0.0000 0.0000 'International Tables Vol C Tables 4.2.6.8 and 6.1.1.4'
Cl Cl 0.1484 0.1585 'International Tables Vol C Tables 4.2.6.8 and 6.1.1.4'
N N 0.0061 0.0033 'International Tables Vol C Tables 4.2.6.8 and 6.1.1.4'
S S 0.1246 0.1234 'International Tables Vol C Tables 4.2.6.8 and 6.1.1.4'

loop_
_citation_id
_citation_doi
_citation_year
1 10.1021/jacs.4c17020 2025

loop_
_geom_angle_atom_site_label_1
_geom_angle_atom_site_label_2
_geom_angle_atom_site_label_3
_geom_angle
_geom_angle_site_symmetry_1
_geom_angle_site_symmetry_3
_geom_angle_publ_flag
C1 S1 C5 101.60(11) . . ?
C2 N1 C1 115.14(19) . . ?
C1 N2 C4 115.59(19) . . ?
N1 C1 S1 113.72(16) . . ?
N2 C1 S1 119.61(16) . . ?
N2 C1 N1 126.7(2) . . ?
N1 C2 Cl1 116.22(17) . . ?
N1 C2 C3 124.2(2) . . ?
C3 C2 Cl1 119.63(18) . . ?
C2 C3 H3 122.4 . . ?
C4 C3 C2 115.1(2) . . ?
C4 C3 H3 122.4 . . ?
N2 C4 C3 123.3(2) . . ?
N2 C4 H4 118.3 . . ?
C3 C4 H4 118.3 . . ?
S1 C5 H5A 108.7 . . ?
S1 C5 H5B 108.7 . . ?
H5A C5 H5B 107.6 . . ?
C6 C5 S1 114.08(15) . . ?
C6 C5 H5A 108.7 . . ?
C6 C5 H5B 108.7 . . ?
C7 C6 C5 121.1(2) . . ?
C7 C6 C11 117.3(2) . . ?
C11 C6 C5 121.6(2) . . ?
C6 C7 H7 119.2 . . ?
C8 C7 C6 121.6(2) . . ?
C8 C7 H7 119.2 . . ?
C7 C8 H8 119.1 . . ?
C7 C8 C9 121.7(2) . . ?
C9 C8 H8 119.1 . . ?
C8 C9 C12 121.8(2) . . ?
C10 C9 C8 116.6(2) . . ?
C10 C9 C12 121.6(2) . . ?
C9 C10 H10 119.2 . . ?
C11 C10 C9 121.7(2) . . ?
C11 C10 H10 119.2 . . ?
C6 C11 H11 119.5 . . ?
C10 C11 C6 121.1(2) . . ?
C10 C11 H11 119.5 . . ?
C9 C12 C14 107.2(5) . . ?
C9 C12 C13B 107.8(6) . . ?
C9 C12 C13C 109(2) . . ?
C9 C12 C15C 104.6(18) . . ?
C13 C12 C9 113.9(6) . . ?
C13 C12 C14 108.5(6) . . ?
C13 C12 C15 109.4(9) . . ?
C15 C12 C9 112.3(7) . . ?
C15 C12 C14 105.0(8) . . ?
C14B C12 C9 108.8(7) . . ?
C14B C12 C13B 111.4(9) . . ?
C14B C12 C15B 112.8(11) . . ?
C15B C12 C9 111.3(9) . . ?
C15B C12 C13B 104.6(10) . . ?
C13C C12 C15C 105(4) . . ?
C14C C12 C9 117.7(19) . . ?
C14C C12 C13C 109(3) . . ?
C14C C12 C15C 111(3) . . ?
C12 C13 H13A 109.5 . . ?
C12 C13 H13B 109.5 . . ?
C12 C13 H13C 109.5 . . ?
H13A C13 H13B 109.5 . . ?
H13A C13 H13C 109.5 . . ?
H13B C13 H13C 109.5 . . ?
C12 C14 H14D 109.5 . . ?
C12 C14 H14E 109.5 . . ?
C12 C14 H14F 109.5 . . ?
H14D C14 H14E 109.5 . . ?
H14D C14 H14F 109.5 . . ?
H14E C14 H14F 109.5 . . ?
C12 C15 H15A 109.5 . . ?
C12 C15 H15B 109.5 . . ?
C12 C15 H15C 109.5 . . ?
H15A C15 H15B 109.5 . . ?
H15A C15 H15C 109.5 . . ?
H15B C15 H15C 109.5 . . ?
C12 C13B H13D 109.5 . . ?
C12 C13B H13E 109.5 . . ?
C12 C13B H13F 109.5 . . ?
H13D C13B H13E 109.5 . . ?
H13D C13B H13F 109.5 . . ?
H13E C13B H13F 109.5 . . ?
C12 C14B H14A 109.5 . . ?
C12 C14B H14B 109.5 . . ?
C12 C14B H14C 109.5 . . ?
H14A C14B H14B 109.5 . . ?
H14A C14B H14C 109.5 . . ?
H14B C14B H14C 109.5 . . ?
C12 C15B H15D 109.5 . . ?
C12 C15B H15E 109.5 . . ?
C12 C15B H15F 109.5 . . ?
H15D C15B H15E 109.5 . . ?
H15D C15B H15F 109.5 . . ?
H15E C15B H15F 109.5 . . ?
C12 C13C H13G 109.5 . . ?
C12 C13C H13H 109.5 . . ?
C12 C13C H13I 109.5 . . ?
H13G C13C H13H 109.5 . . ?
H13G C13C H13I 109.5 . . ?
H13H C13C H13I 109.5 . . ?
C12 C14C H14G 109.5 . . ?
C12 C14C H14H 109.5 . . ?
C12 C14C H14I 109.5 . . ?
H14G C14C H14H 109.5 . . ?
H14G C14C H14I 109.5 . . ?
H14H C14C H14I 109.5 . . ?
C12 C15C H15G 109.5 . . ?
C12 C15C H15H 109.5 . . ?
C12 C15C H15I 109.5 . . ?
H15G C15C H15H 109.5 . . ?
H15G C15C H15I 109.5 . . ?
H15H C15C H15I 109.5 . . ?

loop_
_geom_bond_atom_site_label_1
_geom_bond_atom_site_label_2
_geom_bond_distance
_geom_bond_site_symmetry_2
_geom_bond_publ_flag
Cl1 C2 1.739(2) . ?
S1 C1 1.753(2) . ?
S1 C5 1.819(2) . ?
N1 C1 1.345(3) . ?
N1 C2 1.319(3) . ?
N2 C1 1.333(3) . ?
N2 C4 1.336(3) . ?
C2 C3 1.385(3) . ?
C3 H3 0.9500 . ?
C3 C4 1.380(3) . ?
C4 H4 0.9500 . ?
C5 H5A 0.9900 . ?
C5 H5B 0.9900 . ?
C5 C6 1.503(3) . ?
C6 C7 1.391(3) . ?
C6 C11 1.393(3) . ?
C7 H7 0.9500 . ?
C7 C8 1.378(3) . ?
C8 H8 0.9500 . ?
C8 C9 1.398(3) . ?
C9 C10 1.396(3) . ?
C9 C12 1.533(3) . ?
C10 H10 0.9500 . ?
C10 C11 1.389(3) . ?
C11 H11 0.9500 . ?
C12 C13 1.503(9) . ?
C12 C14 1.555(8) . ?
C12 C15 1.528(9) . ?
C12 C13B 1.540(10) . ?
C12 C14B 1.516(10) . ?
C12 C15B 1.523(11) . ?
C12 C13C 1.535(15) . ?
C12 C14C 1.505(15) . ?
C12 C15C 1.537(15) . ?
C13 H13A 0.9800 . ?
C13 H13B 0.9800 . ?
C13 H13C 0.9800 . ?
C14 H14D 0.9800 . ?
C14 H14E 0.9800 . ?
C14 H14F 0.9800 . ?
C15 H15A 0.9800 . ?
C15 H15B 0.9800 . ?
C15 H15C 0.9800 . ?
C13B H13D 0.9800 . ?
C13B H13E 0.9800 . ?
C13B H13F 0.9800 . ?
C14B H14A 0.9800 . ?
C14B H14B 0.9800 . ?
C14B H14C 0.9800 . ?
C15B H15D 0.9800 . ?
C15B H15E 0.9800 . ?
C15B H15F 0.9800 . ?
C13C H13G 0.9800 . ?
C13C H13H 0.9800 . ?
C13C H13I 0.9800 . ?
C14C H14G 0.9800 . ?
C14C H14H 0.9800 . ?
C14C H14I 0.9800 . ?
C15C H15G 0.9800 . ?
C15C H15H 0.9800 . ?
C15C H15I 0.9800 . ?

loop_
_geom_torsion_atom_site_label_1
_geom_torsion_atom_site_label_2
_geom_torsion_atom_site_label_3
_geom_torsion_atom_site_label_4
_geom_torsion
_geom_torsion_site_symmetry_1
_geom_torsion_site_symmetry_2
_geom_torsion_site_symmetry_3
_geom_torsion_site_symmetry_4
_geom_torsion_publ_flag
Cl1 C2 C3 C4 -178.57(17) . . . . ?
S1 C5 C6 C7 68.8(2) . . . . ?
S1 C5 C6 C11 -112.3(2) . . . . ?
N1 C2 C3 C4 1.4(4) . . . . ?
C1 S1 C5 C6 72.57(18) . . . . ?
C1 N1 C2 Cl1 178.96(16) . . . . ?
C1 N1 C2 C3 -1.1(3) . . . . ?
C1 N2 C4 C3 -0.6(3) . . . . ?
C2 N1 C1 S1 -179.53(16) . . . . ?
C2 N1 C1 N2 -0.3(3) . . . . ?
C2 C3 C4 N2 -0.6(3) . . . . ?
C4 N2 C1 S1 -179.74(16) . . . . ?
C4 N2 C1 N1 1.0(3) . . . . ?
C5 S1 C1 N1 -169.67(16) . . . . ?
C5 S1 C1 N2 11.0(2) . . . . ?
C5 C6 C7 C8 179.8(2) . . . . ?
C5 C6 C11 C10 179.9(2) . . . . ?
C6 C7 C8 C9 0.6(4) . . . . ?
C7 C6 C11 C10 -1.1(3) . . . . ?
C7 C8 C9 C10 -1.7(3) . . . . ?
C7 C8 C9 C12 179.1(2) . . . . ?
C8 C9 C10 C11 1.5(3) . . . . ?
C8 C9 C12 C13 -22.4(6) . . . . ?
C8 C9 C12 C14 97.7(4) . . . . ?
C8 C9 C12 C15 -147.5(7) . . . . ?
C8 C9 C12 C13B -49.4(7) . . . . ?
C8 C9 C12 C14B 71.5(8) . . . . ?
C8 C9 C12 C15B -163.6(9) . . . . ?
C8 C9 C12 C13C 17(3) . . . . ?
C8 C9 C12 C14C 142(3) . . . . ?
C8 C9 C12 C15C -95(3) . . . . ?
C9 C10 C11 C6 -0.1(3) . . . . ?
C10 C9 C12 C13 158.5(6) . . . . ?
C10 C9 C12 C14 -81.4(4) . . . . ?
C10 C9 C12 C15 33.4(8) . . . . ?
C10 C9 C12 C13B 131.5(6) . . . . ?
C10 C9 C12 C14B -107.6(8) . . . . ?
C10 C9 C12 C15B 17.3(10) . . . . ?
C10 C9 C12 C13C -162(3) . . . . ?
C10 C9 C12 C14C -37(3) . . . . ?
C10 C9 C12 C15C 86(3) . . . . ?
C11 C6 C7 C8 0.8(3) . . . . ?
C12 C9 C10 C11 -179.4(2) . . . . ?
